data_7047976
loop_
_publ_author_name
'Szynkiewicz, Natalia'
'Ponikiewski, \/Lukasz'
'Grubba, Rafa\/l'

_publ_section_title
;
 Symmetrical and unsymmetrical diphosphanes with diversified alkyl, aryl,
 and amino substituents.
;
_journal_issue 47
_journal_name_full 'Dalton transactions (Cambridge, England : 2003)'
_journal_page_first 16885
_journal_page_last 16894
_journal_paper_doi 10.1039/c8dt03775b
_journal_volume 47
_journal_year 2018
_chemical_absolute_configuration rm
_chemical_formula_moiety 'C20 H46 N2 P2'
_chemical_formula_sum 'C20 H46 N2 P2'
_chemical_formula_weight 376.53
_chemical_properties_physical Air-sensitive,Moisture-sensitive,Oxygen-sensitive
_space_group_IT_number 19
_space_group_name_Hall 'P 2ac 2ab'
_space_group_name_H-M_alt 'P 21 21 21'
_symmetry_cell_setting orthorhombic
_symmetry_Int_Tables_number 19
_symmetry_space_group_name_Hall 'P 2ac 2ab'
_symmetry_space_group_name_H-M 'P 21 21 21'
_atom_sites_solution_hydrogens geom
_atom_sites_solution_primary 'iterative - e.g. charge flipping method'
_atom_sites_solution_secondary 'iterative - e.g. charge flipping method'
_audit_conform_dict_location ftp://ftp.iucr.org/pub/cif_core.dic
_audit_conform_dict_name cif_core.dic
_audit_conform_dict_version 2.4.3
_audit_creation_date 2018-09-10T13:26:59-00:00
_audit_creation_method 'WinGX routine CIF_UPDATE'
_audit_update_record
;
2018-09-12 deposited with the CCDC.
2018-11-06 downloaded from the CCDC.
;
_cell_angle_alpha 90
_cell_angle_beta 90
_cell_angle_gamma 90
_cell_formula_units_Z 4
_cell_length_a 10.3368(3)
_cell_length_b 13.5116(7)
_cell_length_c 17.2599(7)
_cell_measurement_reflns_used 6567
_cell_measurement_temperature 120(2)
_cell_measurement_theta_max 29.40
_cell_measurement_theta_min 2.30
_cell_measurement_wavelength 0.71073
_cell_volume 2410.63(17)
_computing_cell_refinement
;
X-Area Recipe 1.33.0.0 (STOE, 2015)
;
_computing_data_collection
;
X-Area WinXpose 2.0.22.0 (STOE, 2016)
;
_computing_data_reduction
;
X-Area Integrate 1.72.0.0 (STOE, 2018)
X-Area X-Red32 1.63.4.0 (STOE, 2017) 
;
_computing_molecular_graphics 'Ortep for Windows (Farrugia, 2012)'
_computing_publication_material 'WinGX publication routines (Farrugia, 2012)'
_computing_structure_refinement 'SHELXL-2018/1 (Sheldrick, 2018)'
_computing_structure_solution 'SHELXT 2014/5 (Sheldrick, 2014)'
_diffrn_ambient_temperature 120(2)
_diffrn_detector 'image plate (34 cm diameter)'
_diffrn_detector_area_resol_mean 6.67
_diffrn_detector_type 'STOE Imaging Plate'
_diffrn_measured_fraction_theta_full 0.994
_diffrn_measured_fraction_theta_max 0.995
_diffrn_measurement_details ' 114 frames, detector distance = 100 mm'
_diffrn_measurement_device '2-circle diffractometer'
_diffrn_measurement_device_type 'STOE IPDS 2T'
_diffrn_measurement_method 'rotation method, \w scans'
_diffrn_radiation_collimation '0.6 mm diameter'
_diffrn_radiation_monochromator 'parabolic x-ray mirror'
_diffrn_radiation_polarisn_norm 270
_diffrn_radiation_probe x-ray
_diffrn_radiation_type MoK\a
_diffrn_radiation_wavelength 0.71073
_diffrn_reflns_av_R_equivalents 0.0572
_diffrn_reflns_av_unetI/netI 0.0645
_diffrn_reflns_Laue_measured_fraction_full 0.994
_diffrn_reflns_Laue_measured_fraction_max 0.995
_diffrn_reflns_limit_h_max 13
_diffrn_reflns_limit_h_min -13
_diffrn_reflns_limit_k_max 15
_diffrn_reflns_limit_k_min -17
_diffrn_reflns_limit_l_max 21
_diffrn_reflns_limit_l_min -22
_diffrn_reflns_number 11770
_diffrn_reflns_point_group_measured_fraction_full 0.986
_diffrn_reflns_point_group_measured_fraction_max 0.99
_diffrn_reflns_theta_full 25.242
_diffrn_reflns_theta_max 27.999
_diffrn_reflns_theta_min 2.297
_diffrn_source 'GeniX Mo, 0.05 x 0.05 mm2 microfocus'
_diffrn_source_current 1.000
_diffrn_source_power 0.050
_diffrn_source_voltage 50
_diffrn_standards_number 0
_exptl_absorpt_coefficient_mu 0.185
_exptl_absorpt_correction_type none
_exptl_crystal_colour colourless
_exptl_crystal_density_diffrn 1.037
_exptl_crystal_density_method 'not measured'
_exptl_crystal_description block
_exptl_crystal_F_000 840
_exptl_crystal_size_max 0.15
_exptl_crystal_size_mid 0.15
_exptl_crystal_size_min 0.13
_refine_diff_density_max 2.066
_refine_diff_density_min -0.695
_refine_diff_density_rms 0.084
_refine_ls_abs_structure_details
;
 Flack x determined using 1267 quotients [(I+)-(I-)]/[(I+)+(I-)]
 (Parsons, Flack and Wagner, Acta Cryst. B69 (2013) 249-259).
;
_refine_ls_abs_structure_Flack -0.26(9)
_refine_ls_extinction_method none
_refine_ls_goodness_of_fit_ref 1.098
_refine_ls_hydrogen_treatment constr
_refine_ls_matrix_type full
_refine_ls_number_constraints 0
_refine_ls_number_parameters 290
_refine_ls_number_reflns 5755
_refine_ls_number_restraints 9
_refine_ls_restrained_S_all 1.098
_refine_ls_R_factor_all 0.1232
_refine_ls_R_factor_gt 0.0965
_refine_ls_shift/su_max 0
_refine_ls_shift/su_mean 0
_refine_ls_structure_factor_coef Fsqd
_refine_ls_weighting_details 'w=1/[\s^2^(Fo^2^)+(0.2000P)^2^] where P=(Fo^2^+2Fc^2^)/3'
_refine_ls_weighting_scheme calc
_refine_ls_wR_factor_gt 0.2623
_refine_ls_wR_factor_ref 0.2943
_reflns_Friedel_coverage 0.768
_reflns_Friedel_fraction_full 0.976
_reflns_Friedel_fraction_max 0.982
_reflns_number_gt 3970
_reflns_number_total 5755
_reflns_threshold_expression 'I > 2\s(I)'
_cod_data_source_file c8dt03775b2.cif
_cod_data_source_block shelx_CCDC5
_cod_depositor_comments 'Adding full bibliography for 7047971--7047984.cif.'
_cod_database_code 7047976
_shelx_estimated_absorpt_t_min 0.973
_shelx_estimated_absorpt_t_max 0.976

loop_
_symmetry_equiv_pos_as_xyz
'x, y, z'
'-x+1/2, -y, z+1/2'
'-x, y+1/2, -z+1/2'
'x+1/2, -y+1/2, -z'

loop_
_atom_site_label
_atom_site_type_symbol
_atom_site_fract_x
_atom_site_fract_y
_atom_site_fract_z
_atom_site_U_iso_or_equiv
_atom_site_adp_type
_atom_site_occupancy
_atom_site_site_symmetry_order
_atom_site_calc_flag
_atom_site_refinement_flags_posn
_atom_site_refinement_flags_adp
_atom_site_refinement_flags_occupancy
_atom_site_disorder_assembly
_atom_site_disorder_group
P1 P 0.2890(2) 0.9870(2) 0.90427(16) 0.0223(6) Uani 0.568(4) 1 d D . P A 1
P2 P 0.4903(2) 0.94310(18) 0.85679(13) 0.0361(7) Uani 0.568(4) 1 d D . P A 1
N1 N 0.2422(12) 1.1057(10) 0.9075(7) 0.043(3) Uani 0.568(4) 1 d . . P A 1
N2 N 0.569(3) 0.904(2) 0.9343(13) 0.039(4) Uani 0.568(4) 1 d . . P A 1
C1 C 0.1665(14) 1.1256(11) 0.9930(8) 0.0555(16) Uani 0.568(4) 1 d D . P A 1
H1 H 0.12919 1.193634 0.988431 0.067 Uiso 0.568(4) 1 calc R U P A 1
C2 C 0.059(3) 1.0635(17) 1.016(2) 0.181(18) Uani 0.568(4) 1 d . . P A 1
H2A H -0.005733 1.062333 0.973878 0.271 Uiso 0.568(4) 1 calc R U P A 1
H2B H 0.08952 0.996044 1.025354 0.271 Uiso 0.568(4) 1 calc R U P A 1
H2C H 0.018982 1.089996 1.06281 0.271 Uiso 0.568(4) 1 calc R U P A 1
C3 C 0.2767(19) 1.136(2) 1.0517(13) 0.140(14) Uani 0.568(4) 1 d D . P A 1
H3A H 0.343914 1.179228 1.030365 0.21 Uiso 0.568(4) 1 calc R U P A 1
H3B H 0.243171 1.164439 1.09981 0.21 Uiso 0.568(4) 1 calc R U P A 1
H3C H 0.313709 1.070487 1.062354 0.21 Uiso 0.568(4) 1 calc R U P A 1
C4 C 0.2403(11) 1.1875(9) 0.8566(9) 0.0555(16) Uani 0.568(4) 1 d D . P A 1
H4 H 0.281435 1.164983 0.807168 0.067 Uiso 0.568(4) 1 calc R U P A 1
C5 C 0.3275(15) 1.2687(11) 0.8897(13) 0.106(5) Uani 0.568(4) 1 d D . P A 1
H5A H 0.327075 1.325928 0.854845 0.16 Uiso 0.568(4) 1 calc R U P A 1
H5B H 0.295332 1.288635 0.940771 0.16 Uiso 0.568(4) 1 calc R U P A 1
H5C H 0.416016 1.243437 0.894715 0.16 Uiso 0.568(4) 1 calc R U P A 1
C6 C 0.1086(13) 1.2310(15) 0.8349(14) 0.106(5) Uani 0.568(4) 1 d D . P A 1
H6A H 0.120912 1.286977 0.79949 0.16 Uiso 0.568(4) 1 calc R U P A 1
H6B H 0.056079 1.180166 0.809386 0.16 Uiso 0.568(4) 1 calc R U P A 1
H6C H 0.064398 1.253832 0.88182 0.16 Uiso 0.568(4) 1 calc R U P A 1
C7 C 0.1868(8) 0.9201(9) 0.8339(7) 0.038(3) Uani 0.568(4) 1 d . . P A 1
C8 C 0.1881(11) 0.9616(11) 0.7475(6) 0.057(3) Uani 0.568(4) 1 d D . P A 1
H8A H 0.276592 0.959696 0.727173 0.086 Uiso 0.568(4) 1 calc R U P A 1
H8B H 0.131901 0.920596 0.71488 0.086 Uiso 0.568(4) 1 calc R U P A 1
H8C H 0.156562 1.029989 0.747211 0.086 Uiso 0.568(4) 1 calc R U P A 1
C9 C 0.0471(9) 0.9262(11) 0.8594(9) 0.056(3) Uani 0.568(4) 1 d . . P A 1
H9A H 0.021157 0.995806 0.86324 0.084 Uiso 0.568(4) 1 calc R U P A 1
H9B H -0.00788 0.89246 0.821416 0.084 Uiso 0.568(4) 1 calc R U P A 1
H9C H 0.037367 0.89434 0.910075 0.084 Uiso 0.568(4) 1 calc R U P A 1
C10 C 0.2279(10) 0.8108(9) 0.8278(8) 0.049(3) Uani 0.568(4) 1 d . . P A 1
H10A H 0.318491 0.807027 0.811268 0.073 Uiso 0.568(4) 1 calc R U P A 1
H10B H 0.218352 0.778831 0.878448 0.073 Uiso 0.568(4) 1 calc R U P A 1
H10C H 0.173105 0.776951 0.789788 0.073 Uiso 0.568(4) 1 calc R U P A 1
C11 C 0.5736(12) 0.9564(10) 1.0115(7) 0.0555(16) Uani 0.568(4) 1 d . . P A 1
H11 H 0.538168 1.024184 1.002082 0.067 Uiso 0.568(4) 1 calc R U P A 1
C12 C 0.4885(15) 0.9112(11) 1.0762(6) 0.054(3) Uani 0.568(4) 1 d . . P A 1
H12A H 0.498435 0.950077 1.12374 0.081 Uiso 0.568(4) 1 calc R U P A 1
H12B H 0.397706 0.912007 1.059947 0.081 Uiso 0.568(4) 1 calc R U P A 1
H12C H 0.51561 0.842762 1.085879 0.081 Uiso 0.568(4) 1 calc R U P A 1
C13 C 0.7146(14) 0.9717(11) 1.0381(9) 0.058(3) Uani 0.568(4) 1 d . . P A 1
H13A H 0.715314 1.005574 1.08835 0.087 Uiso 0.568(4) 1 calc R U P A 1
H13B H 0.757364 0.907279 1.043165 0.087 Uiso 0.568(4) 1 calc R U P A 1
H13C H 0.760735 1.011971 0.999852 0.087 Uiso 0.568(4) 1 calc R U P A 1
C14 C 0.6091(12) 0.7981(9) 0.9408(8) 0.0555(16) Uani 0.568(4) 1 d . . P A 1
H14 H 0.65406 0.789629 0.991633 0.067 Uiso 0.568(4) 1 calc R U P A 1
C15 C 0.4946(15) 0.7271(8) 0.9392(8) 0.055(3) Uani 0.568(4) 1 d . . P A 1
H15A H 0.431741 0.74666 0.978921 0.082 Uiso 0.568(4) 1 calc R U P A 1
H15B H 0.453414 0.729405 0.888114 0.082 Uiso 0.568(4) 1 calc R U P A 1
H15C H 0.524871 0.65973 0.94968 0.082 Uiso 0.568(4) 1 calc R U P A 1
C16 C 0.690(2) 0.7654(15) 0.8843(15) 0.069(7) Uani 0.568(4) 1 d . . P A 1
H16A H 0.711186 0.695605 0.89336 0.103 Uiso 0.568(4) 1 calc R U P A 1
H16B H 0.648282 0.772415 0.833676 0.103 Uiso 0.568(4) 1 calc R U P A 1
H16C H 0.770059 0.804636 0.885074 0.103 Uiso 0.568(4) 1 calc R U P A 1
C17 C 0.5889(16) 1.0583(12) 0.8250(11) 0.052(4) Uani 0.568(4) 1 d . . P A 1
C18 C 0.7226(11) 1.0137(12) 0.8021(8) 0.064(4) Uani 0.568(4) 1 d . . P A 1
H18A H 0.709643 0.958449 0.766219 0.096 Uiso 0.568(4) 1 calc R U P A 1
H18B H 0.775344 1.064799 0.777058 0.096 Uiso 0.568(4) 1 calc R U P A 1
H18C H 0.76696 0.989954 0.848744 0.096 Uiso 0.568(4) 1 calc R U P A 1
C19 C 0.5232(12) 1.0884(11) 0.7462(7) 0.058(3) Uani 0.568(4) 1 d . . P A 1
H19A H 0.517982 1.030426 0.712225 0.088 Uiso 0.568(4) 1 calc R U P A 1
H19B H 0.435844 1.113577 0.756271 0.088 Uiso 0.568(4) 1 calc R U P A 1
H19C H 0.574737 1.140057 0.720944 0.088 Uiso 0.568(4) 1 calc R U P A 1
C20 C 0.5997(17) 1.1403(12) 0.8779(9) 0.083(5) Uani 0.568(4) 1 d . . P A 1
H20A H 0.513183 1.165318 0.890338 0.124 Uiso 0.568(4) 1 calc R U P A 1
H20B H 0.642466 1.118217 0.925588 0.124 Uiso 0.568(4) 1 calc R U P A 1
H20C H 0.65085 1.193062 0.853902 0.124 Uiso 0.568(4) 1 calc R U P A 1
P1A P 0.2776(4) 0.9886(8) 0.9052(7) 0.098(5) Uiso 0.432(4) 1 d D . P A 2
P2A P 0.4971(3) 1.0210(2) 0.90282(17) 0.0346(9) Uiso 0.432(4) 1 d D . P A 2
N1A N 0.2098(14) 1.1053(14) 0.9182(9) 0.031(4) Uiso 0.432(4) 1 d . . P A 2
N2A N 0.561(3) 0.915(3) 0.9440(18) 0.032(6) Uiso 0.432(4) 1 d . . P A 2
C1A C 0.2166(17) 1.1469(13) 0.9868(9) 0.050(4) Uiso 0.432(4) 1 d . . P A 2
H1A H 0.181368 1.214954 0.978168 0.06 Uiso 0.432(4) 1 calc R U P A 2
C2A C 0.1036(19) 1.0908(16) 1.0273(13) 0.057(4) Uiso 0.432(4) 1 d . . P A 2
H2A1 H 0.095375 1.113958 1.080857 0.086 Uiso 0.432(4) 1 calc R U P A 2
H2A2 H 0.022741 1.103534 0.999383 0.086 Uiso 0.432(4) 1 calc R U P A 2
H2A3 H 0.121679 1.019589 1.027087 0.086 Uiso 0.432(4) 1 calc R U P A 2
C3A C 0.321(2) 1.162(2) 1.0369(13) 0.050(4) Uiso 0.432(4) 1 d . . P A 2
H3A1 H 0.291532 1.195673 1.083856 0.075 Uiso 0.432(4) 1 calc R U P A 2
H3A2 H 0.3592 1.097762 1.050996 0.075 Uiso 0.432(4) 1 calc R U P A 2
H3A3 H 0.387004 1.202516 1.011061 0.075 Uiso 0.432(4) 1 calc R U P A 2
C4A C 0.2000(15) 1.1806(9) 0.8461(17) 0.089(8) Uiso 0.432(4) 1 d D . P A 2
H4A H 0.23821 1.142292 0.802096 0.107 Uiso 0.432(4) 1 calc R U P A 2
C5A C 0.2849(16) 1.2734(11) 0.8505(11) 0.067(4) Uiso 0.432(4) 1 d D . P A 2
H5A1 H 0.374564 1.254174 0.861002 0.1 Uiso 0.432(4) 1 calc R U P A 2
H5A2 H 0.280707 1.308993 0.801038 0.1 Uiso 0.432(4) 1 calc R U P A 2
H5A3 H 0.253599 1.316483 0.892137 0.1 Uiso 0.432(4) 1 calc R U P A 2
C6A C 0.0542(14) 1.1758(15) 0.8308(16) 0.091(7) Uiso 0.432(4) 1 d D . P A 2
H6A1 H 0.025853 1.106566 0.831221 0.137 Uiso 0.432(4) 1 calc R U P A 2
H6A2 H 0.008158 1.212586 0.871176 0.137 Uiso 0.432(4) 1 calc R U P A 2
H6A3 H 0.035266 1.205096 0.780077 0.137 Uiso 0.432(4) 1 calc R U P A 2
C7A C 0.1973(18) 0.9383(15) 0.8091(12) 0.048(5) Uiso 0.432(4) 1 d . . P A 2
C8A C 0.229(3) 1.006(2) 0.7390(9) 0.104(9) Uiso 0.432(4) 1 d D . P A 2
H8A1 H 0.192681 1.072166 0.748195 0.157 Uiso 0.432(4) 1 calc R U P A 2
H8A2 H 0.322554 1.010824 0.732662 0.157 Uiso 0.432(4) 1 calc R U P A 2
H8A3 H 0.190204 0.977968 0.692008 0.157 Uiso 0.432(4) 1 calc R U P A 2
C9A C 0.060(3) 0.942(2) 0.8246(16) 0.081(8) Uiso 0.432(4) 1 d . . P A 2
H9A1 H 0.034858 1.010378 0.836645 0.122 Uiso 0.432(4) 1 calc R U P A 2
H9A2 H 0.012351 0.919316 0.778908 0.122 Uiso 0.432(4) 1 calc R U P A 2
H9A3 H 0.039715 0.89936 0.868821 0.122 Uiso 0.432(4) 1 calc R U P A 2
C10A C 0.250(2) 0.8493(19) 0.7912(15) 0.089(7) Uiso 0.432(4) 1 d . . P A 2
H10D H 0.343375 0.857422 0.782163 0.133 Uiso 0.432(4) 1 calc R U P A 2
H10E H 0.236733 0.803112 0.834224 0.133 Uiso 0.432(4) 1 calc R U P A 2
H10F H 0.209369 0.823068 0.744311 0.133 Uiso 0.432(4) 1 calc R U P A 2
C11A C 0.6143(15) 0.9141(14) 1.0190(9) 0.053(4) Uiso 0.432(4) 1 d . . P A 2
H11A H 0.639754 0.844468 1.031489 0.063 Uiso 0.432(4) 1 calc R U P A 2
C12A C 0.524(2) 0.9471(18) 1.0777(13) 0.066(6) Uiso 0.432(4) 1 d . . P A 2
H12D H 0.566475 0.945194 1.12854 0.099 Uiso 0.432(4) 1 calc R U P A 2
H12E H 0.496976 1.015007 1.066269 0.099 Uiso 0.432(4) 1 calc R U P A 2
H12F H 0.448537 0.903532 1.078099 0.099 Uiso 0.432(4) 1 calc R U P A 2
C13A C 0.752(2) 0.983(2) 1.0125(14) 0.074(8) Uiso 0.432(4) 1 d . . P A 2
H13D H 0.794877 0.985705 1.063202 0.111 Uiso 0.432(4) 1 calc R U P A 2
H13E H 0.811138 0.953056 0.974608 0.111 Uiso 0.432(4) 1 calc R U P A 2
H13F H 0.730591 1.050511 0.995815 0.111 Uiso 0.432(4) 1 calc R U P A 2
C14A C 0.5494(13) 0.8165(11) 0.9080(9) 0.046(3) Uiso 0.432(4) 1 d . . P A 2
H14A H 0.503252 0.825593 0.857626 0.055 Uiso 0.432(4) 1 calc R U P A 2
C15A C 0.461(3) 0.755(2) 0.9599(16) 0.085(8) Uiso 0.432(4) 1 d . . P A 2
H15D H 0.451207 0.688725 0.93781 0.128 Uiso 0.432(4) 1 calc R U P A 2
H15E H 0.499341 0.75008 1.011696 0.128 Uiso 0.432(4) 1 calc R U P A 2
H15F H 0.376306 0.787077 0.963439 0.128 Uiso 0.432(4) 1 calc R U P A 2
C16A C 0.704(5) 0.772(4) 0.887(3) 0.118(19) Uiso 0.432(4) 1 d . . P A 2
H16D H 0.696858 0.706552 0.862536 0.176 Uiso 0.432(4) 1 calc R U P A 2
H16E H 0.746723 0.817632 0.850555 0.176 Uiso 0.432(4) 1 calc R U P A 2
H16F H 0.75454 0.767174 0.934309 0.176 Uiso 0.432(4) 1 calc R U P A 2
C17A C 0.585(2) 1.0375(17) 0.8076(12) 0.043(5) Uiso 0.432(4) 1 d . . P A 2
C18A C 0.728(2) 1.0499(16) 0.8323(13) 0.065(5) Uiso 0.432(4) 1 d . . P A 2
H18D H 0.735223 1.103044 0.870722 0.098 Uiso 0.432(4) 1 calc R U P A 2
H18E H 0.759826 0.987855 0.854956 0.098 Uiso 0.432(4) 1 calc R U P A 2
H18F H 0.780889 1.066593 0.786849 0.098 Uiso 0.432(4) 1 calc R U P A 2
C19A C 0.541(2) 1.1410(17) 0.7781(13) 0.076(5) Uiso 0.432(4) 1 d . . P A 2
H19D H 0.449989 1.137447 0.76158 0.115 Uiso 0.432(4) 1 calc R U P A 2
H19E H 0.549166 1.189654 0.819879 0.115 Uiso 0.432(4) 1 calc R U P A 2
H19F H 0.594579 1.161115 0.734099 0.115 Uiso 0.432(4) 1 calc R U P A 2
C20A C 0.575(2) 0.9530(17) 0.7466(13) 0.084(6) Uiso 0.432(4) 1 d . . P A 2
H20D H 0.484536 0.944955 0.730912 0.125 Uiso 0.432(4) 1 calc R U P A 2
H20E H 0.627586 0.969775 0.70125 0.125 Uiso 0.432(4) 1 calc R U P A 2
H20F H 0.606523 0.891037 0.769357 0.125 Uiso 0.432(4) 1 calc R U P A 2

loop_
_atom_site_aniso_label
_atom_site_aniso_U_11
_atom_site_aniso_U_22
_atom_site_aniso_U_33
_atom_site_aniso_U_23
_atom_site_aniso_U_13
_atom_site_aniso_U_12
P1 0.0162(7) 0.0311(11) 0.0196(8) 0.0007(7) 0.0008(7) 0.0012(7)
P2 0.0344(11) 0.0376(12) 0.0362(12) -0.0030(9) 0.0012(9) -0.0009(9)
N1 0.039(6) 0.052(6) 0.037(5) 0.005(4) 0.011(4) 0.006(5)
N2 0.041(7) 0.048(9) 0.029(7) -0.007(6) -0.002(5) 0.004(6)
C1 0.058(3) 0.051(4) 0.057(3) 0.005(3) -0.002(3) 0.012(3)
C2 0.26(4) 0.078(15) 0.20(3) -0.033(16) 0.19(3) -0.032(19)
C3 0.16(2) 0.18(3) 0.076(14) -0.071(17) -0.042(16) 0.12(2)
C4 0.058(3) 0.051(4) 0.057(3) 0.005(3) -0.002(3) 0.012(3)
C5 0.082(7) 0.080(9) 0.157(14) 0.028(10) 0.015(9) 0.028(6)
C6 0.082(7) 0.080(9) 0.157(14) 0.028(10) 0.015(9) 0.028(6)
C7 0.024(4) 0.057(7) 0.032(5) 0.019(5) 0.004(3) 0.007(4)
C8 0.050(6) 0.087(10) 0.035(5) -0.006(6) -0.023(4) -0.009(6)
C9 0.018(4) 0.075(9) 0.074(9) -0.016(8) -0.012(5) -0.004(4)
C10 0.039(5) 0.044(6) 0.063(6) -0.017(5) -0.014(5) -0.008(4)
C11 0.058(3) 0.051(4) 0.057(3) 0.005(3) -0.002(3) 0.012(3)
C12 0.072(8) 0.051(7) 0.039(5) 0.004(5) -0.005(5) 0.003(7)
C13 0.054(7) 0.064(8) 0.057(7) -0.011(6) -0.030(7) -0.007(6)
C14 0.058(3) 0.051(4) 0.057(3) 0.005(3) -0.002(3) 0.012(3)
C15 0.075(8) 0.029(5) 0.060(7) 0.001(5) 0.007(7) -0.006(6)
C16 0.058(8) 0.053(8) 0.095(13) -0.042(8) -0.042(8) 0.039(7)
C17 0.052(7) 0.041(8) 0.063(9) -0.012(7) 0.014(6) -0.008(6)
C18 0.043(5) 0.095(11) 0.056(6) -0.004(7) 0.019(5) -0.031(7)
C19 0.066(7) 0.068(8) 0.041(5) 0.025(5) -0.004(5) -0.021(6)
C20 0.103(11) 0.064(9) 0.082(10) 0.006(8) -0.017(9) -0.039(8)

loop_
_atom_type_symbol
_atom_type_description
_atom_type_scat_dispersion_real
_atom_type_scat_dispersion_imag
_atom_type_scat_source
P P 0.1023 0.0942 'International Tables Vol C Tables 4.2.6.8 and 6.1.1.4'
N N 0.0061 0.0033 'International Tables Vol C Tables 4.2.6.8 and 6.1.1.4'
C C 0.0033 0.0016 'International Tables Vol C Tables 4.2.6.8 and 6.1.1.4'
H H 0 0 'International Tables Vol C Tables 4.2.6.8 and 6.1.1.4'

loop_
_geom_angle_atom_site_label_1
_geom_angle_atom_site_label_2
_geom_angle_atom_site_label_3
_geom_angle
N1 P1 C7 109.0(5)
N1 P1 P2 121.2(5)
C7 P1 P2 99.0(3)
N2 P2 C17 103.1(11)
N2 P2 P1 103.7(9)
C17 P2 P1 111.5(5)
C4 N1 P1 137.1(10)
C4 N1 C1 114.3(11)
P1 N1 C1 108.3(8)
C14 N2 C11 111.8(18)
C14 N2 P2 120.1(15)
C11 N2 P2 125.8(18)
C2 C1 C3 117(2)
C2 C1 N1 119.9(14)
C3 C1 N1 104.3(13)
C2 C1 H1 104.8
C3 C1 H1 104.8
N1 C1 H1 104.8
C1 C2 H2A 109.5
C1 C2 H2B 109.5
H2A C2 H2B 109.5
C1 C2 H2C 109.5
H2A C2 H2C 109.5
H2B C2 H2C 109.5
C1 C3 H3A 109.5
C1 C3 H3B 109.5
H3A C3 H3B 109.5
C1 C3 H3C 109.5
H3A C3 H3C 109.5
H3B C3 H3C 109.5
N1 C4 C6 117.7(13)
N1 C4 C5 108.7(13)
C6 C4 C5 109.9(13)
N1 C4 H4 106.7
C6 C4 H4 106.7
C5 C4 H4 106.7
C4 C5 H5A 109.5
C4 C5 H5B 109.5
H5A C5 H5B 109.5
C4 C5 H5C 109.5
H5A C5 H5C 109.5
H5B C5 H5C 109.5
C4 C6 H6A 109.5
C4 C6 H6B 109.5
H6A C6 H6B 109.5
C4 C6 H6C 109.5
H6A C6 H6C 109.5
H6B C6 H6C 109.5
C9 C7 C10 109.6(10)
C9 C7 C8 105.1(10)
C10 C7 C8 105.7(10)
C9 C7 P1 109.2(8)
C10 C7 P1 110.9(7)
C8 C7 P1 116.0(8)
C7 C8 H8A 109.5
C7 C8 H8B 109.5
H8A C8 H8B 109.5
C7 C8 H8C 109.5
H8A C8 H8C 109.5
H8B C8 H8C 109.5
C7 C9 H9A 109.5
C7 C9 H9B 109.5
H9A C9 H9B 109.5
C7 C9 H9C 109.5
H9A C9 H9C 109.5
H9B C9 H9C 109.5
C7 C10 H10A 109.5
C7 C10 H10B 109.5
H10A C10 H10B 109.5
C7 C10 H10C 109.5
H10A C10 H10C 109.5
H10B C10 H10C 109.5
N2 C11 C13 111.0(14)
N2 C11 C12 115.8(15)
C13 C11 C12 112.0(11)
N2 C11 H11 105.7
C13 C11 H11 105.7
C12 C11 H11 105.7
C11 C12 H12A 109.5
C11 C12 H12B 109.5
H12A C12 H12B 109.5
C11 C12 H12C 109.5
H12A C12 H12C 109.5
H12B C12 H12C 109.5
C11 C13 H13A 109.5
C11 C13 H13B 109.5
H13A C13 H13B 109.5
C11 C13 H13C 109.5
H13A C13 H13C 109.5
H13B C13 H13C 109.5
C16 C14 N2 115.4(17)
C16 C14 C15 105.2(14)
N2 C14 C15 112.6(14)
C16 C14 H14 107.7
N2 C14 H14 107.7
C15 C14 H14 107.7
C14 C15 H15A 109.5
C14 C15 H15B 109.5
H15A C15 H15B 109.5
C14 C15 H15C 109.5
H15A C15 H15C 109.5
H15B C15 H15C 109.5
C14 C16 H16A 109.5
C14 C16 H16B 109.5
H16A C16 H16B 109.5
C14 C16 H16C 109.5
H16A C16 H16C 109.5
H16B C16 H16C 109.5
C20 C17 C18 112.9(14)
C20 C17 C19 112.5(14)
C18 C17 C19 105.3(13)
C20 C17 P2 118.6(12)
C18 C17 P2 103.2(10)
C19 C17 P2 103.0(10)
C17 C18 H18A 109.5
C17 C18 H18B 109.5
H18A C18 H18B 109.5
C17 C18 H18C 109.5
H18A C18 H18C 109.5
H18B C18 H18C 109.5
C17 C19 H19A 109.5
C17 C19 H19B 109.5
H19A C19 H19B 109.5
C17 C19 H19C 109.5
H19A C19 H19C 109.5
H19B C19 H19C 109.5
C17 C20 H20A 109.5
C17 C20 H20B 109.5
H20A C20 H20B 109.5
C17 C20 H20C 109.5
H20A C20 H20C 109.5
H20B C20 H20C 109.5
N1A P1A C7A 104.5(9)
N1A P1A P2A 103.1(7)
C7A P1A P2A 117.6(7)
N2A P2A C17A 105.7(13)
N2A P2A P1A 102.0(12)
C17A P2A P1A 120.7(8)
C1A N1A C4A 115.5(17)
C1A N1A P1A 118.9(14)
C4A N1A P1A 119.8(13)
C11A N2A C14A 114(3)
C11A N2A P2A 122(2)
C14A N2A P2A 123(2)
N1A C1A C3A 131.3(18)
N1A C1A C2A 99.0(15)
C3A C1A C2A 111.8(15)
N1A C1A H1A 103.9
C3A C1A H1A 103.9
C2A C1A H1A 103.9
C1A C2A H2A1 109.5
C1A C2A H2A2 109.5
H2A1 C2A H2A2 109.5
C1A C2A H2A3 109.5
H2A1 C2A H2A3 109.5
H2A2 C2A H2A3 109.5
C1A C3A H3A1 109.5
C1A C3A H3A2 109.5
H3A1 C3A H3A2 109.5
C1A C3A H3A3 109.5
H3A1 C3A H3A3 109.5
H3A2 C3A H3A3 109.5
C6A C4A C5A 127.3(4)
C6A C4A N1A 99.7(16)
C5A C4A N1A 116.3(17)
C6A C4A H4A 103.6
C5A C4A H4A 103.6
N1A C4A H4A 103.6
C4A C5A H5A1 109.5
C4A C5A H5A2 109.5
H5A1 C5A H5A2 109.5
C4A C5A H5A3 109.5
H5A1 C5A H5A3 109.5
H5A2 C5A H5A3 109.5
C4A C6A H6A1 109.5
C4A C6A H6A2 109.5
H6A1 C6A H6A2 109.5
C4A C6A H6A3 109.5
H6A1 C6A H6A3 109.5
H6A2 C6A H6A3 109.5
C10A C7A C9A 118(2)
C10A C7A C8A 105(2)
C9A C7A C8A 109(2)
C10A C7A P1A 109.0(16)
C9A C7A P1A 104.2(16)
C8A C7A P1A 111.4(15)
C7A C8A H8A1 109.5
C7A C8A H8A2 109.5
H8A1 C8A H8A2 109.5
C7A C8A H8A3 109.5
H8A1 C8A H8A3 109.5
H8A2 C8A H8A3 109.5
C7A C9A H9A1 109.5
C7A C9A H9A2 109.5
H9A1 C9A H9A2 109.5
C7A C9A H9A3 109.5
H9A1 C9A H9A3 109.5
H9A2 C9A H9A3 109.5
C7A C10A H10D 109.5
C7A C10A H10E 109.5
H10D C10A H10E 109.5
C7A C10A H10F 109.5
H10D C10A H10F 109.5
H10E C10A H10F 109.5
N2A C11A C12A 113(2)
N2A C11A C13A 105.4(19)
C12A C11A C13A 114.5(16)
N2A C11A H11A 107.9
C12A C11A H11A 107.9
C13A C11A H11A 107.9
C11A C12A H12D 109.5
C11A C12A H12E 109.5
H12D C12A H12E 109.5
C11A C12A H12F 109.5
H12D C12A H12F 109.5
H12E C12A H12F 109.5
C11A C13A H13D 109.5
C11A C13A H13E 109.5
H13D C13A H13E 109.5
C11A C13A H13F 109.5
H13D C13A H13F 109.5
H13E C13A H13F 109.5
N2A C14A C15A 106.9(19)
N2A C14A C16A 109(2)
C15A C14A C16A 119(2)
N2A C14A H14A 107
C15A C14A H14A 107
C16A C14A H14A 107
C14A C15A H15D 109.5
C14A C15A H15E 109.5
H15D C15A H15E 109.5
C14A C15A H15F 109.5
H15D C15A H15F 109.5
H15E C15A H15F 109.5
C14A C16A H16D 109.5
C14A C16A H16E 109.5
H16D C16A H16E 109.5
C14A C16A H16F 109.5
H16D C16A H16F 109.5
H16E C16A H16F 109.5
C18A C17A C20A 109.3(18)
C18A C17A C19A 106.0(18)
C20A C17A C19A 114.6(18)
C18A C17A P2A 103.5(14)
C20A C17A P2A 117.9(16)
C19A C17A P2A 104.3(15)
C17A C18A H18D 109.5
C17A C18A H18E 109.5
H18D C18A H18E 109.5
C17A C18A H18F 109.5
H18D C18A H18F 109.5
H18E C18A H18F 109.5
C17A C19A H19D 109.5
C17A C19A H19E 109.5
H19D C19A H19E 109.5
C17A C19A H19F 109.5
H19D C19A H19F 109.5
H19E C19A H19F 109.5
C17A C20A H20D 109.5
C17A C20A H20E 109.5
H20D C20A H20E 109.5
C17A C20A H20F 109.5
H20D C20A H20F 109.5
H20E C20A H20F 109.5

loop_
_geom_bond_atom_site_label_1
_geom_bond_atom_site_label_2
_geom_bond_distance
P1 N1 1.676(14)
P1 C7 1.847(11)
P1 P2 2.314(3)
P2 N2 1.65(3)
P2 C17 1.939(15)
N1 C4 1.412(18)
N1 C1 1.691(18)
N2 C14 1.50(3)
N2 C11 1.51(2)
C1 C2 1.45(3)
C1 C3 1.530(3)
C1 H1 1
C2 H2A 0.98
C2 H2B 0.98
C2 H2C 0.98
C3 H3A 0.98
C3 H3B 0.98
C3 H3C 0.98
C4 C6 1.530(3)
C4 C5 1.530(3)
C4 H4 1
C5 H5A 0.98
C5 H5B 0.98
C5 H5C 0.98
C6 H6A 0.98
C6 H6B 0.98
C6 H6C 0.98
C7 C9 1.512(14)
C7 C10 1.540(16)
C7 C8 1.594(15)
C8 H8A 0.98
C8 H8B 0.98
C8 H8C 0.98
C9 H9A 0.98
C9 H9B 0.98
C9 H9C 0.98
C10 H10A 0.98
C10 H10B 0.98
C10 H10C 0.98
C11 C13 1.543(18)
C11 C12 1.547(18)
C11 H11 1
C12 H12A 0.98
C12 H12B 0.98
C12 H12C 0.98
C13 H13A 0.98
C13 H13B 0.98
C13 H13C 0.98
C14 C16 1.36(3)
C14 C15 1.523(18)
C14 H14 1
C15 H15A 0.98
C15 H15B 0.98
C15 H15C 0.98
C16 H16A 0.98
C16 H16B 0.98
C16 H16C 0.98
C17 C20 1.44(2)
C17 C18 1.56(2)
C17 C19 1.57(2)
C18 H18A 0.98
C18 H18B 0.98
C18 H18C 0.98
C19 H19A 0.98
C19 H19B 0.98
C19 H19C 0.98
C20 H20A 0.98
C20 H20B 0.98
C20 H20C 0.98
P1A N1A 1.74(2)
P1A C7A 1.98(2)
P1A P2A 2.311(4)
P2A N2A 1.73(4)
P2A C17A 1.89(2)
N1A C1A 1.31(2)
N1A C4A 1.61(3)
N2A C11A 1.41(4)
N2A C14A 1.47(3)
C1A C3A 1.40(3)
C1A C2A 1.56(2)
C1A H1A 1
C2A H2A1 0.98
C2A H2A2 0.98
C2A H2A3 0.98
C3A H3A1 0.98
C3A H3A2 0.98
C3A H3A3 0.98
C4A C6A 1.532(3)
C4A C5A 1.532(3)
C4A H4A 1
C5A H5A1 0.98
C5A H5A2 0.98
C5A H5A3 0.98
C6A H6A1 0.98
C6A H6A2 0.98
C6A H6A3 0.98
C7A C10A 1.36(3)
C7A C9A 1.44(3)
C7A C8A 1.55(3)
C8A H8A1 0.98
C8A H8A2 0.98
C8A H8A3 0.98
C9A H9A1 0.98
C9A H9A2 0.98
C9A H9A3 0.98
C10A H10D 0.98
C10A H10E 0.98
C10A H10F 0.98
C11A C12A 1.45(3)
C11A C13A 1.71(3)
C11A H11A 1
C12A H12D 0.98
C12A H12E 0.98
C12A H12F 0.98
C13A H13D 0.98
C13A H13E 0.98
C13A H13F 0.98
C14A C15A 1.52(3)
C14A C16A 1.75(5)
C14A H14A 1
C15A H15D 0.98
C15A H15E 0.98
C15A H15F 0.98
C16A H16D 0.98
C16A H16E 0.98
C16A H16F 0.98
C17A C18A 1.55(3)
C17A C20A 1.56(3)
C17A C19A 1.56(3)
C18A H18D 0.98
C18A H18E 0.98
C18A H18F 0.98
C19A H19D 0.98
C19A H19E 0.98
C19A H19F 0.98
C20A H20D 0.98
C20A H20E 0.98
C20A H20F 0.98

loop_
_geom_torsion_atom_site_label_1
_geom_torsion_atom_site_label_2
_geom_torsion_atom_site_label_3
_geom_torsion_atom_site_label_4
_geom_torsion
C7 P1 N1 C4 -65.1(16)
P2 P1 N1 C4 48.5(16)
C7 P1 N1 C1 108.5(8)
P2 P1 N1 C1 -137.9(7)
C17 P2 N2 C14 -129.0(18)
P1 P2 N2 C14 114.7(17)
C17 P2 N2 C11 70(2)
P1 P2 N2 C11 -47(2)
C4 N1 C1 C2 121(2)
P1 N1 C1 C2 -54(2)
C4 N1 C1 C3 -106.4(17)
P1 N1 C1 C3 78.4(17)
P1 N1 C4 C6 117.3(17)
C1 N1 C4 C6 -56.0(18)
P1 N1 C4 C5 -117.0(15)
C1 N1 C4 C5 69.7(14)
N1 P1 C7 C9 -60.1(11)
P2 P1 C7 C9 172.4(9)
N1 P1 C7 C10 179.0(8)
P2 P1 C7 C10 51.5(8)
N1 P1 C7 C8 58.4(9)
P2 P1 C7 C8 -69.1(8)
C14 N2 C11 C13 70(2)
P2 N2 C11 C13 -126.8(19)
C14 N2 C11 C12 -59(2)
P2 N2 C11 C12 104(2)
C11 N2 C14 C16 -136.2(17)
P2 N2 C14 C16 60(2)
C11 N2 C14 C15 102.9(18)
P2 N2 C14 C15 -61(2)
C7A P1A N1A C1A 162.0(14)
P2A P1A N1A C1A -74.6(14)
C7A P1A N1A C4A -46.0(14)
P2A P1A N1A C4A 77.4(13)
C17A P2A N2A C11A 125(2)
P1A P2A N2A C11A -108(2)
C17A P2A N2A C14A -63(3)
P1A P2A N2A C14A 64(3)
C4A N1A C1A C3A -103(2)
P1A N1A C1A C3A 50(3)
C4A N1A C1A C2A 127.3(14)
P1A N1A C1A C2A -79.6(15)
C1A N1A C4A C6A -100.0(18)
P1A N1A C4A C6A 107.1(15)
C1A N1A C4A C5A 40(2)
P1A N1A C4A C5A -112.5(17)
C14A N2A C11A C12A -116(3)
P2A N2A C11A C12A 58(3)
C14A N2A C11A C13A 119(2)
P2A N2A C11A C13A -68(3)
C11A N2A C14A C15A 61(3)
P2A N2A C14A C15A -112(2)
C11A N2A C14A C16A -69(3)
P2A N2A C14A C16A 117(3)
N2A P2A C17A C18A -61.3(19)
P1A P2A C17A C18A -176.1(11)
N2A P2A C17A C20A 59(2)
P1A P2A C17A C20A -55(2)
N2A P2A C17A C19A -172.1(17)
P1A P2A C17A C19A 73.2(15)
